data_7011136
loop_
_publ_author_name
'Fong, S.-W. Audi'
'Yap, Woon Teck'
'Vittal, Jagadese J.'
'Henderson, William'
'Hor, T. S. Andy'

_publ_section_title
;
 Mass spectrometry-directed synthesis of 'early--late' sulfide-bridged
 heterobimetallic complexes from the metalloligand
 [Pt2(PPh3)4(&#x00B5;-S)2] and oxo compounds of vanadium(v),
 molybdenum(vi) and uranium(vi)
;
_journal_issue 8
_journal_name_full 'Journal of the Chemical Society, Dalton Transactions'
_journal_page_first 1826
_journal_paper_doi 10.1039/b107939p
_journal_year 2002
_chemical_formula_sum 'C74 H67 F6 O3.5 P5 Pt2 S2 V'
_chemical_formula_weight 1786.37
_chemical_name_systematic
; 
? 
;
_space_group_IT_number 14
_symmetry_cell_setting monoclinic
_symmetry_space_group_name_Hall '-P 2yn'
_symmetry_space_group_name_H-M 'P 1 21/n 1'
_atom_sites_solution_hydrogens geom
_atom_sites_solution_primary direct
_atom_sites_solution_secondary difmap
_audit_creation_method SHELXL-97
_cell_angle_alpha 90.00
_cell_angle_beta 92.6140(10)
_cell_angle_gamma 90.00
_cell_formula_units_Z 8
_cell_length_a 17.7574(4)
_cell_length_b 41.8464(9)
_cell_length_c 19.3758(4)
_cell_measurement_reflns_used 8192
_cell_measurement_temperature 293(2)
_cell_measurement_theta_max 25.0
_cell_measurement_theta_min 2.06
_cell_volume 14382.9(5)
_computing_cell_refinement 'Bruker AXS, SAINT'
_computing_data_collection 'Bruker AXS, SMART'
_computing_data_reduction 'Bruker AXS, SAINT'
_computing_molecular_graphics 'Bruker AXS, SHELXTL'
_computing_publication_material 'Bruker AXS, SHELXTL'
_computing_structure_refinement 'SHELXL-97 (Sheldrick, 1997)'
_computing_structure_solution 'SHELXS-97 (Sheldrick, 1990)'
_diffrn_ambient_temperature 293(2)
_diffrn_measured_fraction_theta_full 0.982
_diffrn_measured_fraction_theta_max 0.982
_diffrn_measurement_method '\w scans'
_diffrn_radiation_monochromator graphite
_diffrn_radiation_source 'fine-focus sealed tube'
_diffrn_radiation_type MoK\a
_diffrn_radiation_wavelength 0.71073
_diffrn_reflns_av_R_equivalents 0.0787
_diffrn_reflns_av_sigmaI/netI 0.1027
_diffrn_reflns_limit_h_max 16
_diffrn_reflns_limit_h_min -21
_diffrn_reflns_limit_k_max 39
_diffrn_reflns_limit_k_min -49
_diffrn_reflns_limit_l_max 19
_diffrn_reflns_limit_l_min -23
_diffrn_reflns_number 69229
_diffrn_reflns_theta_full 25.00
_diffrn_reflns_theta_max 25.00
_diffrn_reflns_theta_min 1.80
_exptl_absorpt_coefficient_mu 4.240
_exptl_absorpt_correction_T_max 0.8585
_exptl_absorpt_correction_T_min 0.6430
_exptl_absorpt_correction_type 'sadabs (Sheldrick, 1996)'
_exptl_crystal_colour orange
_exptl_crystal_density_diffrn 1.650
_exptl_crystal_density_meas ?
_exptl_crystal_density_method .
_exptl_crystal_description 'rod, cut'
_exptl_crystal_F_000 7032
_exptl_crystal_size_max 0.2
_exptl_crystal_size_mid 0.18
_exptl_crystal_size_min 0.10
_refine_diff_density_max 4.513
_refine_diff_density_min -2.016
_refine_diff_density_rms 0.223
_refine_ls_extinction_method none
_refine_ls_goodness_of_fit_ref 1.044
_refine_ls_hydrogen_treatment mixed
_refine_ls_matrix_type fullcycle
_refine_ls_number_parameters 1492
_refine_ls_number_reflns 24869
_refine_ls_number_restraints 320
_refine_ls_restrained_S_all 1.042
_refine_ls_R_factor_all 0.1338
_refine_ls_R_factor_gt 0.0776
_refine_ls_shift/su_max 0.021
_refine_ls_shift/su_mean 0.001
_refine_ls_structure_factor_coef Fsqd
_refine_ls_weighting_details 'calc w=1/[\s^2^(Fo^2^)+(0.0857P)^2^+164.8829P] where P=(Fo^2^+2Fc^2^)/3'
_refine_ls_weighting_scheme calc
_refine_ls_wR_factor_gt 0.1813
_refine_ls_wR_factor_ref 0.2047
_reflns_number_gt 15301
_reflns_number_total 24869
_reflns_threshold_expression >2sigma(I)
_cod_data_source_file b107939p.txt
_cod_data_source_block 054
_cod_original_cell_volume 14382.8(5)
_cod_original_sg_symbol_H-M P2(1)/n
_cod_original_formula_sum 'C74 H67 F6 O3.50 P5 Pt2 S2 V'
_cod_database_code 7011136

loop_
_symmetry_equiv_pos_as_xyz
'x, y, z'
'-x+1/2, y+1/2, -z+1/2'
'-x, -y, -z'
'x-1/2, -y-1/2, z-1/2'

loop_
_atom_site_label
_atom_site_type_symbol
_atom_site_fract_x
_atom_site_fract_y
_atom_site_fract_z
_atom_site_U_iso_or_equiv
_atom_site_adp_type
_atom_site_occupancy
_atom_site_symmetry_multiplicity
_atom_site_calc_flag
_atom_site_refinement_flags
_atom_site_disorder_assembly
_atom_site_disorder_group
Pt1 Pt 0.08437(3) 0.210725(12) 0.38447(3) 0.02554(14) Uani 1 1 d . . .
Pt2 Pt 0.27085(3) 0.205324(12) 0.39045(3) 0.02626(14) Uani 1 1 d . . .
S1 S 0.17551(19) 0.19009(8) 0.46431(18) 0.0276(8) Uani 1 1 d . . .
S2 S 0.17421(19) 0.18950(8) 0.31185(18) 0.0286(8) Uani 1 1 d . . .
V1 V 0.16882(16) 0.14263(6) 0.38948(14) 0.0401(7) Uani 1 1 d . . .
O1 O 0.0799(7) 0.1345(3) 0.3811(8) 0.074(4) Uani 1 1 d . . .
O2 O 0.2000(8) 0.1209(3) 0.4666(6) 0.067(4) Uani 1 1 d . . .
C2 C 0.1591(15) 0.1134(5) 0.5269(10) 0.096(9) Uani 1 1 d . . .
H2A H 0.1672 0.1298 0.5609 0.145 Uiso 1 1 calc R . .
H2B H 0.1766 0.0933 0.5456 0.145 Uiso 1 1 calc R . .
H2C H 0.1063 0.1119 0.5144 0.145 Uiso 1 1 calc R . .
O3 O 0.2206(9) 0.1222(3) 0.3289(7) 0.080(4) Uani 1 1 d . . .
C3 C 0.2130(14) 0.1147(6) 0.2560(10) 0.089(7) Uani 1 1 d . . .
H3A H 0.1626 0.1075 0.2448 0.134 Uiso 1 1 calc R . .
H3B H 0.2482 0.0983 0.2452 0.134 Uiso 1 1 calc R . .
H3C H 0.2230 0.1336 0.2296 0.134 Uiso 1 1 calc R . .
P1 P 0.0136(2) 0.22627(9) 0.2874(2) 0.0287(8) Uani 1 1 d . . .
P2 P 0.0099(2) 0.22982(9) 0.4692(2) 0.0322(9) Uani 1 1 d . . .
P3 P 0.3529(2) 0.21534(9) 0.3061(2) 0.0342(9) Uani 1 1 d . . .
P4 P 0.3470(2) 0.22007(9) 0.4844(2) 0.0305(9) Uani 1 1 d . . .
C1A C 0.0490(8) 0.2634(3) 0.2507(7) 0.033(3) Uani 1 1 d . . .
C2A C 0.0025(10) 0.2821(4) 0.2064(9) 0.053(5) Uani 1 1 d . . .
H2A' H -0.0459 0.2750 0.1938 0.064 Uiso 1 1 calc R . .
C3A C 0.0275(9) 0.3109(4) 0.1813(9) 0.050(5) Uani 1 1 d . . .
H3A' H -0.0038 0.3233 0.1524 0.060 Uiso 1 1 calc R . .
C4A C 0.0996(10) 0.3209(4) 0.1996(10) 0.063(6) Uani 1 1 d . . .
H4A H 0.1165 0.3405 0.1837 0.076 Uiso 1 1 calc R . .
C5A C 0.1469(10) 0.3024(4) 0.2410(9) 0.051(5) Uani 1 1 d . . .
H5A H 0.1962 0.3089 0.2512 0.062 Uiso 1 1 calc R . .
C6A C 0.1209(8) 0.2740(4) 0.2673(8) 0.042(4) Uani 1 1 d . . .
H6A H 0.1524 0.2618 0.2967 0.051 Uiso 1 1 calc R . .
C1B C 0.0232(8) 0.1957(3) 0.2192(8) 0.034(4) Uani 1 1 d . . .
C2B C 0.0473(9) 0.2039(4) 0.1567(8) 0.045(4) Uani 1 1 d . . .
H2B' H 0.0585 0.2250 0.1469 0.054 Uiso 1 1 calc R . .
C3B C 0.0556(9) 0.1798(4) 0.1058(9) 0.052(5) Uani 1 1 d . . .
H3B' H 0.0733 0.1852 0.0628 0.063 Uiso 1 1 calc R . .
C4B C 0.0377(9) 0.1490(4) 0.1197(10) 0.057(5) Uani 1 1 d . . .
H4B H 0.0429 0.1332 0.0864 0.068 Uiso 1 1 calc R . .
C5B C 0.0120(10) 0.1414(4) 0.1832(9) 0.054(5) Uani 1 1 d . . .
H5B H -0.0011 0.1204 0.1927 0.064 Uiso 1 1 calc R . .
C6B C 0.0050(9) 0.1651(4) 0.2347(9) 0.052(5) Uani 1 1 d . . .
H6B H -0.0116 0.1598 0.2781 0.062 Uiso 1 1 calc R . .
C1C C -0.0889(8) 0.2331(4) 0.2912(7) 0.036(4) Uani 1 1 d . . .
C2C C -0.1141(9) 0.2619(4) 0.3211(8) 0.048(4) Uani 1 1 d . . .
H2C' H -0.0794 0.2775 0.3348 0.057 Uiso 1 1 calc R . .
C3C C -0.1896(10) 0.2668(4) 0.3298(8) 0.051(5) Uani 1 1 d . . .
H3C' H -0.2067 0.2857 0.3487 0.062 Uiso 1 1 calc R . .
C4C C -0.2405(10) 0.2423(5) 0.3093(10) 0.064(5) Uani 1 1 d . . .
H4C H -0.2916 0.2452 0.3157 0.077 Uiso 1 1 calc R . .
C5C C -0.2174(10) 0.2150(5) 0.2808(11) 0.067(6) Uani 1 1 d . . .
H5C H -0.2523 0.1994 0.2673 0.080 Uiso 1 1 calc R . .
C6C C -0.1408(9) 0.2101(4) 0.2715(8) 0.048(4) Uani 1 1 d . . .
H6C H -0.1248 0.1912 0.2518 0.057 Uiso 1 1 calc R . .
C1D C -0.0789(8) 0.2091(3) 0.4764(8) 0.036(4) Uani 1 1 d . . .
C2D C -0.1017(10) 0.1862(4) 0.4267(9) 0.050(5) Uani 1 1 d . . .
H2D H -0.0716 0.1813 0.3902 0.060 Uiso 1 1 calc R . .
C3D C -0.1728(10) 0.1708(4) 0.4342(10) 0.059(5) Uani 1 1 d . . .
H3D H -0.1872 0.1548 0.4030 0.070 Uiso 1 1 calc R . .
C4D C -0.2183(10) 0.1782(4) 0.4828(11) 0.066(6) Uani 1 1 d . . .
H4D H -0.2656 0.1687 0.4836 0.079 Uiso 1 1 calc R . .
C5D C -0.1960(10) 0.2005(5) 0.5342(12) 0.073(7) Uani 1 1 d . . .
H5D H -0.2271 0.2047 0.5704 0.087 Uiso 1 1 calc R . .
C6D C -0.1277(11) 0.2160(4) 0.5304(11) 0.064(6) Uani 1 1 d . . .
H6D H -0.1135 0.2311 0.5637 0.076 Uiso 1 1 calc R . .
C1E C -0.0094(9) 0.2728(4) 0.4597(7) 0.036(4) Uani 1 1 d . . .
C2E C 0.0452(10) 0.2905(3) 0.4274(9) 0.045(4) Uani 1 1 d . . .
H2E H 0.0892 0.2806 0.4143 0.054 Uiso 1 1 calc R . .
C3E C 0.0340(13) 0.3235(4) 0.4143(10) 0.072(6) Uani 1 1 d . . .
H3E H 0.0708 0.3354 0.3933 0.087 Uiso 1 1 calc R . .
C4E C -0.0300(13) 0.3374(4) 0.4325(11) 0.080(7) Uani 1 1 d . . .
H4E H -0.0376 0.3591 0.4243 0.096 Uiso 1 1 calc R . .
C5E C -0.0820(13) 0.3207(4) 0.4617(11) 0.079(7) Uani 1 1 d . . .
H5E H -0.1265 0.3309 0.4725 0.095 Uiso 1 1 calc R . .
C6E C -0.0740(11) 0.2884(4) 0.4775(9) 0.057(5) Uani 1 1 d . . .
H6E H -0.1117 0.2776 0.4997 0.068 Uiso 1 1 calc R . .
C1F C 0.0509(9) 0.2260(4) 0.5561(8) 0.040(4) Uani 1 1 d . . .
C2F C 0.0838(10) 0.2519(4) 0.5927(9) 0.054(5) Uani 1 1 d . . .
H2F H 0.0822 0.2723 0.5738 0.064 Uiso 1 1 calc R . .
C3F C 0.1195(11) 0.2466(4) 0.6591(9) 0.061(5) Uani 1 1 d . . .
H3F H 0.1361 0.2633 0.6876 0.073 Uiso 1 1 calc R . .
C4F C 0.1285(11) 0.2128(5) 0.6796(11) 0.077(7) Uani 1 1 d . . .
H4F H 0.1590 0.2074 0.7182 0.093 Uiso 1 1 calc R . .
C5F C 0.0949(11) 0.1912(6) 0.6449(10) 0.078(7) Uani 1 1 d . . .
H5F H 0.0936 0.1710 0.6651 0.094 Uiso 1 1 calc R . .
C6F C 0.0609(10) 0.1941(4) 0.5826(8) 0.050(5) Uani 1 1 d . . .
H6F H 0.0445 0.1763 0.5573 0.060 Uiso 1 1 calc R . .
C1G C 0.4374(8) 0.1898(4) 0.3190(9) 0.044(4) Uani 1 1 d . . .
C2G C 0.4256(10) 0.1601(4) 0.3385(9) 0.051(5) Uani 1 1 d . . .
H2G H 0.3775 0.1536 0.3493 0.061 Uiso 1 1 calc R . .
C3G C 0.4846(11) 0.1387(5) 0.3426(10) 0.068(6) Uani 1 1 d . . .
H3G H 0.4735 0.1176 0.3535 0.082 Uiso 1 1 calc R . .
C4G C 0.5574(13) 0.1459(6) 0.3323(12) 0.090(8) Uani 1 1 d . . .
H4G H 0.5964 0.1311 0.3378 0.108 Uiso 1 1 calc R . .
C5G C 0.5689(11) 0.1780(7) 0.3124(11) 0.091(8) Uani 1 1 d . . .
H5G H 0.6171 0.1849 0.3029 0.109 Uiso 1 1 calc R . .
C6G C 0.5086(10) 0.1993(5) 0.3068(9) 0.064(6) Uani 1 1 d . . .
H6G H 0.5174 0.2205 0.2945 0.076 Uiso 1 1 calc R . .
C1H C 0.3165(6) 0.2069(3) 0.2154(5) 0.045(4) Uiso 1 1 d G . .
C2H C 0.3336(6) 0.1780(3) 0.1846(6) 0.065(5) Uiso 1 1 d G . .
H2H H 0.3678 0.1641 0.2065 0.077 Uiso 1 1 calc R . .
C3H C 0.2995(8) 0.1698(2) 0.1210(6) 0.094(8) Uiso 1 1 d G . .
H3H H 0.3109 0.1504 0.1004 0.112 Uiso 1 1 calc R . .
C4H C 0.2483(7) 0.1906(3) 0.0883(5) 0.072(6) Uiso 1 1 d G . .
H4H H 0.2255 0.1851 0.0458 0.087 Uiso 1 1 calc R . .
C5H C 0.2312(6) 0.2195(3) 0.1191(6) 0.039(4) Uiso 1 1 d G . .
H5H H 0.1970 0.2334 0.0972 0.047 Uiso 1 1 calc R . .
C6H C 0.2653(7) 0.2277(2) 0.1827(6) 0.074(6) Uiso 1 1 d G . .
H6H H 0.2539 0.2470 0.2033 0.089 Uiso 1 1 calc R . .
C1I C 0.3785(8) 0.2583(3) 0.3000(8) 0.036(4) Uiso 1 1 d . . .
C2I C 0.4292(12) 0.2683(5) 0.2530(11) 0.074(6) Uiso 1 1 d . . .
H2I H 0.4542 0.2543 0.2246 0.088 Uiso 1 1 calc R . .
C3I C 0.4405(15) 0.3024(6) 0.2515(14) 0.099(8) Uiso 1 1 d . . .
H3I H 0.4726 0.3108 0.2195 0.118 Uiso 1 1 calc R . .
C4I C 0.4075(14) 0.3226(6) 0.2935(13) 0.097(8) Uiso 1 1 d . . .
H4I H 0.4204 0.3441 0.2931 0.116 Uiso 1 1 calc R . .
C5I C 0.3568(11) 0.3126(5) 0.3355(10) 0.065(5) Uiso 1 1 d . . .
H5I H 0.3326 0.3272 0.3630 0.078 Uiso 1 1 calc R . .
C6I C 0.3388(9) 0.2798(4) 0.3395(8) 0.047(4) Uiso 1 1 d . . .
H6I H 0.3013 0.2728 0.3677 0.056 Uiso 1 1 calc R . .
C1J C 0.3186(8) 0.2589(3) 0.5216(8) 0.034(4) Uani 1 1 d . . .
C2J C 0.3690(9) 0.2750(4) 0.5668(7) 0.038(4) Uani 1 1 d . . .
H2J H 0.4158 0.2662 0.5792 0.046 Uiso 1 1 calc R . .
C3J C 0.3476(9) 0.3043(4) 0.5926(9) 0.050(5) Uani 1 1 d . . .
H3J H 0.3805 0.3156 0.6224 0.060 Uiso 1 1 calc R . .
C4J C 0.2767(11) 0.3170(4) 0.5741(9) 0.058(5) Uani 1 1 d . . .
H4J H 0.2625 0.3366 0.5920 0.070 Uiso 1 1 calc R . .
C5J C 0.2284(9) 0.3010(4) 0.5302(8) 0.040(4) Uani 1 1 d . . .
H5J H 0.1819 0.3100 0.5174 0.047 Uiso 1 1 calc R . .
C6J C 0.2478(9) 0.2711(4) 0.5039(8) 0.041(4) Uani 1 1 d . . .
H6J H 0.2139 0.2597 0.4754 0.050 Uiso 1 1 calc R . .
C1K C 0.4491(8) 0.2250(4) 0.4759(8) 0.037(4) Uani 1 1 d . . .
C2K C 0.4996(9) 0.2005(4) 0.4945(10) 0.052(5) Uani 1 1 d . . .
H2K H 0.4815 0.1812 0.5107 0.063 Uiso 1 1 calc R . .
C3K C 0.5768(10) 0.2050(5) 0.4888(11) 0.070(6) Uani 1 1 d . . .
H3K H 0.6100 0.1887 0.5020 0.084 Uiso 1 1 calc R . .
C4K C 0.6056(10) 0.2347(5) 0.4627(10) 0.068(6) Uani 1 1 d . . .
H4K H 0.6570 0.2374 0.4569 0.082 Uiso 1 1 calc R . .
C5K C 0.5552(9) 0.2588(5) 0.4464(9) 0.052(5) Uani 1 1 d . . .
H5K H 0.5723 0.2785 0.4315 0.063 Uiso 1 1 calc R . .
C6K C 0.4778(9) 0.2535(4) 0.4525(8) 0.042(4) Uani 1 1 d . . .
H6K H 0.4443 0.2698 0.4403 0.051 Uiso 1 1 calc R . .
C1L C 0.3396(8) 0.1902(3) 0.5546(8) 0.035(4) Uani 1 1 d . . .
C2L C 0.3189(9) 0.1983(4) 0.6193(8) 0.042(4) Uani 1 1 d . . .
H2L H 0.3090 0.2195 0.6305 0.050 Uiso 1 1 calc R . .
C3L C 0.3132(11) 0.1741(4) 0.6683(10) 0.059(5) Uani 1 1 d . . .
H3L H 0.2987 0.1794 0.7124 0.071 Uiso 1 1 calc R . .
C4L C 0.3282(11) 0.1431(5) 0.6531(11) 0.074(7) Uani 1 1 d . . .
H4L H 0.3271 0.1275 0.6873 0.089 Uiso 1 1 calc R . .
C5L C 0.3438(10) 0.1356(4) 0.5913(9) 0.053(5) Uani 1 1 d . . .
H5L H 0.3503 0.1141 0.5808 0.064 Uiso 1 1 calc R . .
C6L C 0.3515(9) 0.1582(4) 0.5386(9) 0.051(4) Uani 1 1 d . . .
H6L H 0.3641 0.1520 0.4945 0.061 Uiso 1 1 calc R . .
Pt3 Pt 0.33657(3) 0.457704(12) 0.25912(3) 0.02383(13) Uani 1 1 d . . .
Pt4 Pt 0.15022(3) 0.462370(13) 0.25505(3) 0.02676(14) Uani 1 1 d . . .
S3 S 0.2427(2) 0.44641(8) 0.33796(18) 0.0281(8) Uani 1 1 d . . .
S4 S 0.2388(2) 0.43837(9) 0.18558(19) 0.0311(8) Uani 1 1 d . . .
V2 V 0.23649(16) 0.39558(6) 0.27556(15) 0.0439(7) Uani 1 1 d . . .
O4 O 0.1493(8) 0.3856(3) 0.2710(9) 0.094(5) Uani 1 1 d . . .
O5 O 0.2693(8) 0.3789(3) 0.3586(7) 0.072(4) Uani 1 1 d . . .
O6 O 0.2895(11) 0.3724(3) 0.2223(7) 0.106(6) Uani 1 1 d . . .
C5 C 0.2335(12) 0.3751(6) 0.4199(10) 0.082(7) Uani 1 1 d . . .
H5M H 0.2403 0.3940 0.4475 0.123 Uiso 1 1 calc R . .
H5N H 0.2547 0.3571 0.4446 0.123 Uiso 1 1 calc R . .
H5O H 0.1807 0.3715 0.4102 0.123 Uiso 1 1 calc R . .
C6 C 0.2872(14) 0.3608(5) 0.1534(10) 0.086(8) Uani 1 1 d . . .
H6M H 0.2504 0.3440 0.1486 0.129 Uiso 1 1 calc R . .
H6N H 0.3358 0.3527 0.1429 0.129 Uiso 1 1 calc R . .
H6O H 0.2736 0.3779 0.1222 0.129 Uiso 1 1 calc R . .
P5 P 0.4166(2) 0.46303(9) 0.17200(19) 0.0320(9) Uani 1 1 d . . .
P6 P 0.4137(2) 0.47514(9) 0.35047(18) 0.0268(8) Uani 1 1 d . . .
P7 P 0.0789(2) 0.47600(9) 0.15736(19) 0.0286(8) Uani 1 1 d . . .
P8 P 0.0725(2) 0.47991(10) 0.3380(2) 0.0354(9) Uani 1 1 d . . .
C1M C 0.5031(9) 0.4393(4) 0.1921(8) 0.041(4) Uani 1 1 d . . .
C2M C 0.5750(9) 0.4503(4) 0.1747(10) 0.056(5) Uani 1 1 d . . .
H2M H 0.5813 0.4704 0.1555 0.068 Uiso 1 1 calc R . .
C3M C 0.6363(10) 0.4298(5) 0.1873(11) 0.067(6) Uani 1 1 d . . .
H3M H 0.6843 0.4363 0.1758 0.080 Uiso 1 1 calc R . .
C4M C 0.6258(11) 0.3997(5) 0.2170(10) 0.069(6) Uani 1 1 d . . .
H4M H 0.6670 0.3864 0.2268 0.083 Uiso 1 1 calc R . .
C5M C 0.5543(10) 0.3896(5) 0.2317(9) 0.060(5) Uani 1 1 d . . .
H5M' H 0.5478 0.3697 0.2516 0.071 Uiso 1 1 calc R . .
C6M C 0.4923(9) 0.4087(4) 0.2174(8) 0.043(4) Uani 1 1 d . . .
H6M' H 0.4439 0.4012 0.2246 0.052 Uiso 1 1 calc R . .
C1N C 0.4420(9) 0.5030(3) 0.1487(8) 0.036(4) Uani 1 1 d . . .
C2N C 0.4902(11) 0.5080(4) 0.0932(9) 0.059(5) Uani 1 1 d . . .
H2N H 0.5080 0.4906 0.0687 0.071 Uiso 1 1 calc R . .
C3N C 0.5110(10) 0.5394(4) 0.0752(10) 0.062(6) Uani 1 1 d . . .
H3N H 0.5389 0.5433 0.0366 0.075 Uiso 1 1 calc R . .
C4N C 0.4882(12) 0.5648(4) 0.1176(11) 0.074(7) Uani 1 1 d . . .
H4N H 0.5076 0.5852 0.1115 0.088 Uiso 1 1 calc R . .
C5N C 0.4371(11) 0.5595(4) 0.1683(9) 0.059(5) Uani 1 1 d . . .
H5N' H 0.4172 0.5766 0.1920 0.071 Uiso 1 1 calc R . .
C6N C 0.4158(8) 0.5287(4) 0.1833(8) 0.040(4) Uani 1 1 d . . .
H6N' H 0.3824 0.5254 0.2182 0.048 Uiso 1 1 calc R . .
C1O C 0.3814(8) 0.4472(3) 0.0889(9) 0.048(4) Uani 1 1 d D . .
C2O C 0.3298(9) 0.4667(5) 0.0500(9) 0.077(6) Uani 1 1 d D . .
H2O H 0.3162 0.4865 0.0676 0.092 Uiso 1 1 calc R . .
C3O C 0.2985(11) 0.4567(8) -0.0151(12) 0.18(2) Uani 1 1 d D . .
H3O H 0.2656 0.4693 -0.0421 0.217 Uiso 1 1 calc R . .
C4O C 0.3215(11) 0.4262(6) -0.0352(12) 0.116(12) Uani 1 1 d D . .
H4O H 0.2998 0.4186 -0.0766 0.139 Uiso 1 1 calc R . .
C5O C 0.3735(15) 0.4056(5) -0.0003(9) 0.101(10) Uani 1 1 d D . .
H5O' H 0.3869 0.3859 -0.0182 0.121 Uiso 1 1 calc R . .
C6O C 0.4033(11) 0.4170(4) 0.0633(8) 0.063(6) Uani 1 1 d D . .
H6O' H 0.4379 0.4046 0.0890 0.075 Uiso 1 1 calc R . .
C1P C 0.3817(8) 0.5131(3) 0.3848(7) 0.028(3) Uani 1 1 d . . .
C2P C 0.3141(8) 0.5267(3) 0.3605(7) 0.030(3) Uani 1 1 d . . .
H2P H 0.2842 0.5159 0.3276 0.036 Uiso 1 1 calc R . .
C3P C 0.2899(9) 0.5564(4) 0.3843(9) 0.047(4) Uani 1 1 d . . .
H3P H 0.2448 0.5654 0.3678 0.056 Uiso 1 1 calc R . .
C4P C 0.3368(11) 0.5720(4) 0.4345(9) 0.054(5) Uani 1 1 d . . .
H4P H 0.3223 0.5918 0.4511 0.065 Uiso 1 1 calc R . .
C5P C 0.4027(10) 0.5589(4) 0.4589(8) 0.049(5) Uani 1 1 d . . .
H5P H 0.4322 0.5697 0.4921 0.059 Uiso 1 1 calc R . .
C6P C 0.4260(9) 0.5300(4) 0.4356(8) 0.041(4) Uani 1 1 d . . .
H6P H 0.4711 0.5213 0.4530 0.050 Uiso 1 1 calc R . .
C1Q C 0.5143(7) 0.4819(3) 0.3406(7) 0.030(3) Uani 1 1 d . . .
C2Q C 0.5373(9) 0.5116(4) 0.3132(8) 0.044(4) Uani 1 1 d . . .
H2Q H 0.5018 0.5274 0.3032 0.053 Uiso 1 1 calc R . .
C3Q C 0.6118(10) 0.5169(5) 0.3013(10) 0.063(5) Uani 1 1 d . . .
H3Q H 0.6260 0.5359 0.2806 0.075 Uiso 1 1 calc R . .
C4Q C 0.6656(11) 0.4947(5) 0.3195(10) 0.064(6) Uani 1 1 d . . .
H4Q H 0.7163 0.4992 0.3146 0.077 Uiso 1 1 calc R . .
C5Q C 0.6434(10) 0.4650(4) 0.3460(9) 0.052(5) Uani 1 1 d . . .
H5Q H 0.6788 0.4491 0.3562 0.063 Uiso 1 1 calc R . .
C6Q C 0.5692(8) 0.4599(4) 0.3562(7) 0.036(4) Uani 1 1 d . . .
H6Q H 0.5551 0.4405 0.3749 0.044 Uiso 1 1 calc R . .
C1R C 0.4088(8) 0.4471(4) 0.4209(7) 0.034(4) Uani 1 1 d . . .
C2R C 0.4286(8) 0.4148(4) 0.4077(8) 0.038(4) Uani 1 1 d . . .
H2R H 0.4445 0.4089 0.3644 0.046 Uiso 1 1 calc R . .
C3R C 0.4241(9) 0.3920(4) 0.4594(10) 0.054(5) Uani 1 1 d . . .
H3R H 0.4366 0.3709 0.4505 0.064 Uiso 1 1 calc R . .
C4R C 0.4012(10) 0.4007(5) 0.5240(10) 0.058(5) Uani 1 1 d . . .
H4R H 0.3991 0.3854 0.5587 0.069 Uiso 1 1 calc R . .
C5R C 0.3813(8) 0.4319(4) 0.5373(8) 0.045(4) Uani 1 1 d . . .
H5R H 0.3643 0.4376 0.5803 0.054 Uiso 1 1 calc R . .
C6R C 0.3868(8) 0.4544(3) 0.4866(7) 0.034(3) Uani 1 1 d . . .
H6R H 0.3753 0.4756 0.4968 0.040 Uiso 1 1 calc R . .
C1S C -0.0223(8) 0.4837(4) 0.1612(8) 0.041(4) Uani 1 1 d . . .
C2S C -0.0498(10) 0.5136(4) 0.1812(8) 0.048(4) Uani 1 1 d . . .
H2S H -0.0154 0.5298 0.1917 0.057 Uiso 1 1 calc R . .
C3S C -0.1239(11) 0.5197(6) 0.1858(10) 0.078(7) Uani 1 1 d . . .
H3S H -0.1399 0.5398 0.1998 0.093 Uiso 1 1 calc R . .
C4S C -0.1762(11) 0.4959(7) 0.1694(11) 0.101(10) Uani 1 1 d . . .
H4S H -0.2276 0.5001 0.1711 0.122 Uiso 1 1 calc R . .
C5S C -0.1508(11) 0.4656(7) 0.1503(12) 0.093(8) Uani 1 1 d . . .
H5S H -0.1852 0.4493 0.1406 0.112 Uiso 1 1 calc R . .
C6S C -0.0756(9) 0.4603(4) 0.1462(8) 0.050(4) Uani 1 1 d . . .
H6S H -0.0594 0.4402 0.1327 0.060 Uiso 1 1 calc R . .
C1T C 0.0839(8) 0.4455(4) 0.0919(8) 0.035(4) Uani 1 1 d . . .
C2T C 0.0707(10) 0.4132(3) 0.1114(8) 0.044(4) Uani 1 1 d . . .
H2T H 0.0589 0.4089 0.1567 0.053 Uiso 1 1 calc R . .
C3T C 0.0748(11) 0.3880(4) 0.0651(10) 0.062(5) Uani 1 1 d . . .
H3T H 0.0647 0.3673 0.0793 0.075 Uiso 1 1 calc R . .
C4T C 0.0941(10) 0.3939(4) -0.0023(9) 0.058(5) Uani 1 1 d . . .
H4T H 0.0978 0.3772 -0.0335 0.069 Uiso 1 1 calc R . .
C5T C 0.1080(9) 0.4256(4) -0.0232(9) 0.049(4) Uani 1 1 d . . .
H5T H 0.1198 0.4299 -0.0685 0.059 Uiso 1 1 calc R . .
C6T C 0.1037(8) 0.4509(3) 0.0256(7) 0.032(3) Uani 1 1 d . . .
H6T H 0.1148 0.4716 0.0120 0.039 Uiso 1 1 calc R . .
C1U C 0.1147(7) 0.5126(3) 0.1183(7) 0.027(3) Uani 1 1 d . . .
C2U C 0.0710(8) 0.5296(3) 0.0696(8) 0.036(4) Uani 1 1 d . . .
H2U H 0.0230 0.5225 0.0558 0.044 Uiso 1 1 calc R . .
C3U C 0.1006(10) 0.5575(4) 0.0413(9) 0.053(5) Uani 1 1 d . . .
H3U H 0.0712 0.5690 0.0091 0.064 Uiso 1 1 calc R . .
C4U C 0.1686(9) 0.5678(4) 0.0589(9) 0.051(5) Uani 1 1 d . . .
H4U H 0.1859 0.5867 0.0397 0.062 Uiso 1 1 calc R . .
C5U C 0.2159(9) 0.5508(4) 0.1067(10) 0.050(5) Uani 1 1 d . . .
H5U H 0.2642 0.5581 0.1189 0.060 Uiso 1 1 calc R . .
C6U C 0.1877(8) 0.5223(3) 0.1356(7) 0.034(4) Uani 1 1 d . . .
H6U H 0.2181 0.5102 0.1660 0.041 Uiso 1 1 calc R . .
C1V C 0.0534(13) 0.5226(4) 0.3307(11) 0.139(5) Uiso 1 1 d G . .
C2V C 0.0998(10) 0.5414(6) 0.2916(10) 0.139(5) Uiso 1 1 d G . .
H2V H 0.1377 0.5320 0.2670 0.167 Uiso 1 1 calc R . .
C3V C 0.0897(11) 0.5744(5) 0.2894(10) 0.139(5) Uiso 1 1 d G . .
H3V H 0.1208 0.5870 0.2633 0.167 Uiso 1 1 calc R . .
C4V C 0.0332(13) 0.5885(4) 0.3262(11) 0.139(5) Uiso 1 1 d G . .
H4V H 0.0264 0.6105 0.3248 0.167 Uiso 1 1 calc R . .
C5V C -0.0133(10) 0.5696(6) 0.3653(10) 0.139(5) Uiso 1 1 d G . .
H5V H -0.0512 0.5791 0.3900 0.167 Uiso 1 1 calc R . .
C6V C -0.0032(11) 0.5367(5) 0.3675(10) 0.139(5) Uiso 1 1 d G . .
H6V H -0.0343 0.5241 0.3937 0.167 Uiso 1 1 calc R . .
C1W C -0.0151(9) 0.4571(4) 0.3356(10) 0.113(4) Uiso 1 1 d G . .
C2W C -0.0127(8) 0.4267(5) 0.3068(9) 0.113(4) Uiso 1 1 d G . .
H2W H 0.0311 0.4195 0.2873 0.136 Uiso 1 1 calc R . .
C3W C -0.0758(11) 0.4070(3) 0.3072(9) 0.113(4) Uiso 1 1 d G . .
H3W H -0.0742 0.3867 0.2880 0.136 Uiso 1 1 calc R . .
C4W C -0.1412(9) 0.4178(4) 0.3364(9) 0.113(4) Uiso 1 1 d G . .
H4W H -0.1834 0.4046 0.3367 0.136 Uiso 1 1 calc R . .
C5W C -0.1436(9) 0.4482(5) 0.3652(9) 0.113(4) Uiso 1 1 d G . .
H5W H -0.1874 0.4554 0.3847 0.136 Uiso 1 1 calc R . .
C6W C -0.0805(11) 0.4678(3) 0.3648(9) 0.113(4) Uiso 1 1 d G . .
H6W H -0.0821 0.4882 0.3840 0.136 Uiso 1 1 calc R . .
C1X C 0.1111(10) 0.4750(4) 0.4255(9) 0.053(5) Uiso 1 1 d . . .
C2X C 0.1056(12) 0.4467(5) 0.4597(11) 0.079(6) Uiso 1 1 d . . .
H2X H 0.0726 0.4313 0.4416 0.094 Uiso 1 1 calc R . .
C3X C 0.1514(15) 0.4392(7) 0.5265(14) 0.108(9) Uiso 1 1 d . . .
H3X H 0.1524 0.4196 0.5494 0.130 Uiso 1 1 calc R . .
C4X C 0.1913(12) 0.4663(5) 0.5476(12) 0.077(6) Uiso 1 1 d . . .
H4X H 0.2160 0.4653 0.5909 0.092 Uiso 1 1 calc R . .
C5X C 0.1976(17) 0.4907(8) 0.5169(16) 0.125(10) Uiso 1 1 d . . .
H5X H 0.2316 0.5059 0.5344 0.150 Uiso 1 1 calc R . .
C6X C 0.1568(13) 0.4974(6) 0.4564(12) 0.089(7) Uiso 1 1 d . . .
H6X H 0.1606 0.5175 0.4364 0.107 Uiso 1 1 calc R . .
P9 P -0.3252(3) 0.35026(11) 0.3987(3) 0.0597(14) Uani 1 1 d D . .
F1 F -0.2562(7) 0.3602(3) 0.4457(8) 0.175(9) Uani 1 1 d D . .
F2 F -0.3434(7) 0.3855(2) 0.3843(6) 0.118(5) Uani 1 1 d D . .
F3 F -0.3923(8) 0.3398(3) 0.3526(8) 0.218(12) Uani 1 1 d D . .
F4 F -0.3060(7) 0.31448(19) 0.4148(6) 0.102(5) Uani 1 1 d D . .
F5 F -0.3741(8) 0.3502(3) 0.4621(7) 0.166(9) Uani 1 1 d D . .
F6 F -0.2745(9) 0.3495(3) 0.3368(7) 0.191(11) Uani 1 1 d D . .
P10 P 0.7379(3) 0.60625(12) 0.2544(3) 0.0690(16) Uani 1 1 d D . .
F7 F 0.7006(11) 0.6042(5) 0.3233(7) 0.258(14) Uani 1 1 d D . .
F8 F 0.7413(12) 0.6428(3) 0.2615(10) 0.245(13) Uani 1 1 d D . .
F9 F 0.7784(9) 0.6089(4) 0.1862(7) 0.216(12) Uani 1 1 d D . .
F10 F 0.7374(11) 0.5699(2) 0.2479(12) 0.29(2) Uani 1 1 d D . .
F11 F 0.6619(6) 0.6085(5) 0.2154(8) 0.249(14) Uani 1 1 d D . .
F12 F 0.8167(7) 0.6044(6) 0.2907(11) 0.252(14) Uani 1 1 d D . .
O1S O 0.4051(7) 0.2134(6) 0.1201(8) 0.140(9) Uani 1 1 d . A 1

loop_
_atom_site_aniso_label
_atom_site_aniso_U_11
_atom_site_aniso_U_22
_atom_site_aniso_U_33
_atom_site_aniso_U_23
_atom_site_aniso_U_13
_atom_site_aniso_U_12
Pt1 0.0237(3) 0.0227(3) 0.0300(3) 0.0017(2) -0.0017(2) 0.0000(2)
Pt2 0.0228(3) 0.0258(3) 0.0299(3) -0.0013(2) -0.0010(2) 0.0023(2)
S1 0.0240(19) 0.0276(19) 0.031(2) 0.0019(15) -0.0004(15) -0.0024(14)
S2 0.0243(19) 0.0312(19) 0.030(2) -0.0040(16) -0.0002(15) 0.0023(14)
V1 0.0487(17) 0.0205(13) 0.0502(17) 0.0007(12) -0.0061(13) 0.0030(11)
O1 0.070(9) 0.029(7) 0.123(12) 0.001(7) -0.011(8) -0.012(6)
O2 0.097(11) 0.044(7) 0.060(8) 0.010(6) -0.007(7) 0.022(7)
C2 0.17(3) 0.068(15) 0.052(14) 0.024(11) 0.035(15) 0.014(15)
O3 0.111(12) 0.055(8) 0.075(10) -0.003(7) 0.010(9) 0.040(8)
C3 0.12(2) 0.088(17) 0.056(14) -0.032(12) -0.001(13) -0.011(15)
P1 0.026(2) 0.0254(19) 0.034(2) 0.0010(16) -0.0037(16) -0.0020(15)
P2 0.032(2) 0.030(2) 0.035(2) 0.0011(17) 0.0016(17) 0.0018(16)
P3 0.027(2) 0.039(2) 0.037(2) 0.0014(18) 0.0057(17) 0.0032(17)
P4 0.026(2) 0.027(2) 0.038(2) 0.0012(17) -0.0029(17) 0.0033(15)
C1A 0.043(9) 0.025(8) 0.032(8) 0.011(6) 0.004(7) -0.001(6)
C2A 0.048(11) 0.052(11) 0.057(12) 0.020(9) -0.018(9) -0.022(8)
C3A 0.050(11) 0.040(10) 0.059(12) 0.023(9) -0.013(9) -0.001(8)
C4A 0.064(13) 0.034(10) 0.088(15) 0.028(10) -0.023(11) -0.021(9)
C5A 0.062(12) 0.028(8) 0.064(12) 0.006(8) -0.008(10) -0.017(8)
C6A 0.028(9) 0.041(9) 0.058(11) 0.015(8) -0.008(8) -0.013(7)
C1B 0.022(8) 0.032(8) 0.048(10) -0.008(7) -0.008(7) -0.002(6)
C2B 0.041(10) 0.057(11) 0.035(10) -0.012(8) -0.006(8) -0.006(8)
C3B 0.048(11) 0.059(12) 0.050(11) -0.016(9) -0.007(9) 0.004(9)
C4B 0.045(11) 0.047(11) 0.079(14) -0.035(10) 0.006(10) 0.008(8)
C5B 0.057(12) 0.035(9) 0.068(13) -0.027(9) -0.011(10) -0.001(8)
C6B 0.038(10) 0.062(12) 0.055(11) -0.024(9) -0.006(8) 0.000(8)
C1C 0.037(9) 0.043(9) 0.027(8) 0.008(7) -0.009(7) 0.008(7)
C2C 0.032(9) 0.057(11) 0.053(11) 0.011(9) -0.007(8) 0.012(8)
C3C 0.063(12) 0.055(11) 0.037(10) -0.006(8) 0.004(9) 0.024(9)
C4C 0.036(11) 0.086(16) 0.069(14) 0.008(12) -0.003(9) 0.008(10)
C5C 0.042(12) 0.070(14) 0.087(16) 0.038(12) -0.005(10) 0.000(9)
C6C 0.027(9) 0.072(12) 0.043(10) 0.014(9) -0.008(7) -0.006(8)
C1D 0.032(9) 0.040(9) 0.036(9) 0.013(7) 0.014(7) -0.006(7)
C2D 0.061(12) 0.034(9) 0.057(12) 0.016(8) 0.005(9) 0.006(8)
C3D 0.049(12) 0.043(10) 0.081(14) 0.020(10) -0.021(10) -0.016(9)
C4D 0.033(11) 0.050(12) 0.117(18) 0.032(12) 0.018(11) -0.008(8)
C5D 0.036(11) 0.070(14) 0.116(19) 0.006(13) 0.045(12) 0.003(9)
C6D 0.058(13) 0.056(12) 0.078(14) 0.011(10) 0.024(11) 0.017(9)
C1E 0.041(9) 0.035(9) 0.032(9) 0.002(7) -0.006(7) -0.001(7)
C2E 0.060(11) 0.019(8) 0.056(11) 0.003(7) -0.002(9) 0.011(7)
C3E 0.12(2) 0.027(10) 0.069(14) 0.016(9) 0.005(13) 0.005(11)
C4E 0.110(19) 0.025(10) 0.104(18) 0.013(11) -0.005(15) 0.030(11)
C5E 0.108(19) 0.030(10) 0.102(18) 0.019(11) 0.026(14) 0.017(11)
C6E 0.063(13) 0.050(11) 0.057(12) -0.008(9) 0.005(10) 0.030(9)
C1F 0.039(10) 0.054(10) 0.029(9) 0.002(8) 0.012(7) 0.007(8)
C2F 0.073(13) 0.045(10) 0.044(11) -0.006(8) 0.008(9) -0.011(9)
C3F 0.085(15) 0.054(12) 0.043(11) -0.015(9) -0.004(10) -0.004(10)
C4F 0.051(13) 0.102(18) 0.080(16) 0.066(14) 0.020(11) 0.024(11)
C5F 0.067(15) 0.107(19) 0.059(14) 0.039(13) -0.014(11) -0.039(13)
C6F 0.063(12) 0.052(11) 0.037(10) 0.018(8) 0.015(9) 0.005(9)
C1G 0.022(9) 0.057(11) 0.055(11) 0.005(9) 0.007(8) 0.004(7)
C2G 0.051(11) 0.041(10) 0.061(12) 0.006(9) 0.017(9) 0.011(8)
C3G 0.064(14) 0.074(14) 0.067(14) 0.003(11) 0.009(11) 0.016(11)
C4G 0.090(18) 0.087(17) 0.096(18) 0.025(14) 0.035(15) 0.034(14)
C5G 0.035(12) 0.17(3) 0.070(15) 0.001(16) 0.024(10) 0.036(14)
C6G 0.046(12) 0.104(16) 0.041(11) 0.013(10) 0.016(9) 0.025(11)
C1J 0.042(9) 0.023(7) 0.037(9) 0.001(7) 0.011(7) 0.007(6)
C2J 0.046(10) 0.034(9) 0.035(9) -0.003(7) -0.006(7) -0.008(7)
C3J 0.035(10) 0.042(10) 0.073(13) -0.020(9) -0.011(9) 0.004(7)
C4J 0.087(15) 0.033(10) 0.057(12) -0.015(9) 0.018(11) -0.016(9)
C5J 0.047(10) 0.039(9) 0.033(9) -0.006(7) 0.004(8) 0.000(7)
C6J 0.036(9) 0.031(9) 0.056(11) -0.010(8) -0.005(8) -0.002(7)
C1K 0.037(9) 0.039(9) 0.035(9) -0.015(7) 0.002(7) 0.002(7)
C2K 0.037(10) 0.046(10) 0.074(13) 0.012(9) 0.003(9) 0.014(8)
C3K 0.037(11) 0.089(16) 0.084(15) 0.019(12) 0.012(10) 0.023(10)
C4K 0.027(10) 0.101(17) 0.076(14) -0.003(12) -0.002(9) -0.015(10)
C5K 0.036(10) 0.074(13) 0.047(11) 0.008(9) -0.004(8) -0.013(9)
C6K 0.040(10) 0.030(8) 0.057(11) 0.009(8) -0.001(8) 0.002(7)
C1L 0.019(8) 0.023(8) 0.062(11) 0.007(7) -0.009(7) -0.007(6)
C2L 0.044(10) 0.042(9) 0.039(10) 0.013(8) -0.001(8) -0.008(7)
C3L 0.071(14) 0.056(12) 0.049(11) 0.007(9) -0.010(10) -0.002(10)
C4L 0.074(15) 0.066(14) 0.079(15) 0.057(12) -0.034(12) -0.016(11)
C5L 0.070(13) 0.040(10) 0.049(11) 0.020(9) -0.010(10) -0.003(9)
C6L 0.047(11) 0.048(11) 0.057(12) 0.000(9) -0.004(9) -0.002(8)
Pt3 0.0250(3) 0.0228(3) 0.0234(3) -0.0004(2) -0.0021(2) 0.0018(2)
Pt4 0.0249(3) 0.0286(3) 0.0266(3) 0.0016(2) -0.0011(2) -0.0004(2)
S3 0.0284(19) 0.0283(19) 0.027(2) -0.0004(15) -0.0033(15) -0.0031(15)
S4 0.029(2) 0.034(2) 0.030(2) -0.0056(16) -0.0050(16) 0.0018(15)
V2 0.0533(18) 0.0216(13) 0.0559(19) -0.0021(13) -0.0066(14) 0.0018(12)
O4 0.079(11) 0.046(8) 0.154(15) 0.014(9) -0.030(10) -0.022(7)
O5 0.085(10) 0.070(9) 0.061(9) 0.005(7) 0.002(8) 0.009(8)
O6 0.22(2) 0.040(8) 0.060(9) 0.009(7) 0.040(11) 0.044(10)
C5 0.073(16) 0.106(19) 0.068(15) 0.031(13) 0.005(12) -0.001(13)
C6 0.14(2) 0.046(12) 0.072(15) -0.021(11) 0.042(15) -0.003(13)
P5 0.030(2) 0.039(2) 0.027(2) -0.0030(17) 0.0029(17) 0.0030(17)
P6 0.028(2) 0.030(2) 0.0216(19) 0.0013(16) -0.0017(16) -0.0021(15)
P7 0.024(2) 0.032(2) 0.029(2) 0.0036(16) -0.0002(16) -0.0021(15)
P8 0.032(2) 0.038(2) 0.036(2) 0.0009(18) 0.0065(18) 0.0035(17)
C1M 0.040(10) 0.045(10) 0.038(9) -0.010(8) 0.002(7) -0.006(7)
C2M 0.043(11) 0.041(10) 0.086(14) -0.016(10) 0.006(10) -0.001(8)
C3M 0.030(10) 0.079(15) 0.092(16) 0.000(12) 0.011(10) 0.001(9)
C4M 0.065(14) 0.072(14) 0.071(14) -0.011(11) 0.005(11) 0.042(11)
C5M 0.049(12) 0.072(13) 0.059(12) -0.003(10) 0.014(9) 0.024(10)
C6M 0.039(10) 0.032(9) 0.059(11) -0.003(8) 0.019(8) 0.000(7)
C1N 0.044(9) 0.026(8) 0.037(9) 0.011(7) 0.002(7) 0.005(7)
C2N 0.088(15) 0.028(9) 0.064(12) 0.008(8) 0.041(11) 0.006(9)
C3N 0.047(11) 0.068(13) 0.076(14) 0.033(11) 0.037(10) -0.003(9)
C4N 0.099(17) 0.034(10) 0.092(16) 0.007(10) 0.046(14) -0.010(10)
C5N 0.079(14) 0.033(10) 0.065(13) 0.010(9) 0.019(11) 0.003(9)
C6N 0.032(9) 0.044(10) 0.044(10) 0.007(8) 0.009(7) -0.002(7)
C1O 0.035(10) 0.058(11) 0.053(11) 0.002(9) 0.013(8) -0.013(8)
C2O 0.056(13) 0.12(2) 0.050(13) -0.006(13) -0.005(10) 0.002(13)
C3O 0.032(15) 0.37(6) 0.14(3) -0.11(3) 0.011(16) 0.01(2)
C4O 0.077(19) 0.21(4) 0.055(16) 0.025(19) -0.005(13) -0.08(2)
C5O 0.19(3) 0.072(16) 0.041(13) -0.026(11) 0.017(15) -0.081(17)
C6O 0.109(17) 0.040(10) 0.042(11) -0.001(8) 0.026(11) -0.021(10)
C1P 0.027(8) 0.029(8) 0.028(8) -0.002(6) -0.001(6) -0.013(6)
C2P 0.036(9) 0.036(8) 0.019(7) 0.004(6) 0.000(6) 0.000(6)
C3P 0.031(9) 0.033(9) 0.075(13) -0.009(9) -0.001(8) 0.007(7)
C4P 0.080(14) 0.029(9) 0.052(11) -0.009(8) 0.002(10) 0.000(9)
C5P 0.079(13) 0.036(9) 0.030(9) -0.016(7) -0.010(9) -0.015(9)
C6P 0.044(10) 0.041(9) 0.038(9) -0.005(8) -0.007(8) 0.004(7)
C1Q 0.013(7) 0.044(9) 0.032(8) 0.004(7) -0.001(6) -0.004(6)
C2Q 0.043(10) 0.043(10) 0.047(10) 0.006(8) 0.005(8) -0.001(8)
C3Q 0.050(12) 0.073(14) 0.065(13) 0.004(11) 0.015(10) -0.030(10)
C4Q 0.040(11) 0.086(15) 0.068(14) -0.016(12) 0.006(10) -0.017(10)
C5Q 0.041(11) 0.059(12) 0.057(12) -0.003(9) 0.003(9) 0.008(9)
C6Q 0.036(9) 0.053(10) 0.018(8) -0.002(7) -0.017(7) -0.002(7)
C1R 0.029(8) 0.044(9) 0.026(8) 0.016(7) -0.016(6) -0.001(7)
C2R 0.041(10) 0.038(9) 0.036(9) 0.007(7) -0.003(7) -0.001(7)
C3R 0.046(11) 0.038(10) 0.075(13) -0.021(9) -0.016(9) 0.000(8)
C4R 0.046(11) 0.064(13) 0.062(13) 0.026(10) -0.001(9) 0.006(9)
C5R 0.031(9) 0.065(12) 0.038(10) 0.029(9) -0.004(7) 0.000(8)
C6R 0.039(9) 0.028(8) 0.034(9) -0.004(7) 0.003(7) -0.007(6)
C1S 0.022(8) 0.059(11) 0.041(10) 0.016(8) -0.004(7) 0.007(7)
C2S 0.050(11) 0.057(11) 0.036(10) 0.015(8) 0.001(8) 0.013(8)
C3S 0.048(13) 0.116(19) 0.072(15) 0.034(13) 0.018(11) 0.049(12)
C4S 0.023(11) 0.21(3) 0.070(16) 0.040(18) 0.021(10) 0.017(15)
C5S 0.034(13) 0.15(2) 0.100(19) -0.037(17) 0.009(12) -0.014(13)
C6S 0.029(9) 0.069(12) 0.050(11) 0.005(9) -0.011(8) -0.006(8)
C1T 0.026(8) 0.040(9) 0.038(9) -0.006(7) -0.008(7) -0.003(6)
C2T 0.072(12) 0.025(8) 0.033(9) 0.007(7) -0.012(8) -0.013(8)
C3T 0.071(14) 0.040(10) 0.073(14) 0.005(10) -0.027(11) -0.016(9)
C4T 0.078(14) 0.037(10) 0.055(12) -0.025(9) -0.029(10) 0.018(9)
C5T 0.054(11) 0.050(11) 0.043(10) -0.018(8) -0.008(8) 0.003(8)
C6T 0.028(8) 0.030(8) 0.039(9) 0.002(7) -0.001(7) -0.007(6)
C1U 0.013(7) 0.036(8) 0.032(8) 0.007(6) -0.009(6) 0.008(6)
C2U 0.028(8) 0.037(9) 0.043(9) 0.003(7) -0.011(7) -0.002(6)
C3U 0.055(12) 0.045(10) 0.059(12) 0.028(9) -0.014(9) -0.021(8)
C4U 0.043(11) 0.039(10) 0.070(13) 0.011(9) -0.016(9) -0.013(8)
C5U 0.029(9) 0.039(9) 0.083(14) 0.012(9) 0.001(9) -0.007(7)
C6U 0.044(10) 0.027(8) 0.031(9) -0.005(6) -0.009(7) 0.003(7)
P9 0.065(4) 0.050(3) 0.064(3) 0.010(3) 0.005(3) 0.004(2)
F1 0.163(17) 0.085(11) 0.27(2) 0.044(13) -0.107(16) -0.037(11)
F2 0.179(15) 0.049(8) 0.124(12) 0.017(8) -0.014(11) 0.027(9)
F3 0.28(3) 0.166(19) 0.19(2) 0.050(15) -0.17(2) -0.074(18)
F4 0.151(13) 0.046(7) 0.109(10) 0.015(7) 0.015(9) 0.034(7)
F5 0.195(19) 0.103(12) 0.214(19) 0.061(12) 0.138(16) 0.064(12)
F6 0.33(3) 0.110(13) 0.146(16) 0.017(12) 0.148(19) 0.027(16)
P10 0.087(4) 0.045(3) 0.075(4) -0.006(3) 0.007(3) -0.007(3)
F7 0.37(4) 0.28(3) 0.136(18) 0.021(18) 0.17(2) -0.01(3)
F8 0.39(4) 0.092(15) 0.25(3) -0.027(16) -0.02(3) -0.033(18)
F9 0.17(2) 0.36(3) 0.116(15) -0.067(18) 0.049(14) -0.11(2)
F10 0.21(3) 0.075(13) 0.60(6) 0.00(2) 0.22(3) -0.018(13)
F11 0.099(16) 0.46(5) 0.19(2) -0.06(3) -0.010(14) 0.00(2)
F12 0.14(2) 0.39(4) 0.21(2) 0.05(3) -0.087(18) -0.02(2)
O1S 0.012(7) 0.32(3) 0.090(12) -0.076(14) -0.009(7) 0.042(11)

loop_
_atom_type_symbol
_atom_type_description
_atom_type_scat_dispersion_real
_atom_type_scat_dispersion_imag
_atom_type_scat_source
C C 0.0033 0.0016 'International Tables Vol C Tables 4.2.6.8 and 6.1.1.4'
H H 0.0000 0.0000 'International Tables Vol C Tables 4.2.6.8 and 6.1.1.4'
O O 0.0106 0.0060 'International Tables Vol C Tables 4.2.6.8 and 6.1.1.4'
F F 0.0171 0.0103 'International Tables Vol C Tables 4.2.6.8 and 6.1.1.4'
P P 0.1023 0.0942 'International Tables Vol C Tables 4.2.6.8 and 6.1.1.4'
S S 0.1246 0.1234 'International Tables Vol C Tables 4.2.6.8 and 6.1.1.4'
V V 0.3005 0.5294 'International Tables Vol C Tables 4.2.6.8 and 6.1.1.4'
Pt Pt -1.7033 8.3905 'International Tables Vol C Tables 4.2.6.8 and 6.1.1.4'

loop_
_geom_angle_atom_site_label_1
_geom_angle_atom_site_label_2
_geom_angle_atom_site_label_3
_geom_angle
_geom_angle_site_symmetry_1
_geom_angle_site_symmetry_3
_geom_angle_publ_flag
P2 Pt1 P1 100.02(14) . . ?
P2 Pt1 S2 171.15(13) . . ?
P1 Pt1 S2 88.74(13) . . ?
P2 Pt1 S1 93.39(13) . . ?
P1 Pt1 S1 166.59(13) . . ?
S2 Pt1 S1 77.84(12) . . ?
P3 Pt2 P4 98.39(14) . . ?
P3 Pt2 S2 93.40(14) . . ?
P4 Pt2 S2 168.11(13) . . ?
P3 Pt2 S1 170.92(14) . . ?
P4 Pt2 S1 90.28(13) . . ?
S2 Pt2 S1 78.02(12) . . ?
Pt1 S1 Pt2 89.61(12) . . ?
Pt2 S2 Pt1 90.06(12) . . ?
Pt2 S2 V1 82.88(13) . . ?
Pt1 S2 V1 83.66(13) . . ?
O1 V1 O3 111.8(7) . . ?
O1 V1 O2 103.7(7) . . ?
O3 V1 O2 99.1(6) . . ?
O1 V1 S2 99.8(5) . . ?
O3 V1 S2 86.8(5) . . ?
O2 V1 S2 151.4(5) . . ?
C2 O2 V1 129.3(13) . . ?
C3 O3 V1 137.0(14) . . ?
C1A P1 C1C 103.9(7) . . ?
C1A P1 C1B 105.3(7) . . ?
C1C P1 C1B 105.0(7) . . ?
C1A P1 Pt1 111.8(5) . . ?
C1C P1 Pt1 120.8(5) . . ?
C1B P1 Pt1 108.8(5) . . ?
C1D P2 C1F 101.5(7) . . ?
C1D P2 C1E 108.4(7) . . ?
C1F P2 C1E 104.1(7) . . ?
C1D P2 Pt1 114.9(5) . . ?
C1F P2 Pt1 114.5(5) . . ?
C1E P2 Pt1 112.3(5) . . ?
C1G P3 C1I 111.6(7) . . ?
C1G P3 C1H 105.1(7) . . ?
C1I P3 C1H 101.3(6) . . ?
C1G P3 Pt2 109.8(5) . . ?
C1I P3 Pt2 112.9(5) . . ?
C1H P3 Pt2 115.6(4) . . ?
C1K P4 C1L 104.1(7) . . ?
C1K P4 C1J 102.8(7) . . ?
C1L P4 C1J 105.9(7) . . ?
C1K P4 Pt2 120.4(5) . . ?
C1L P4 Pt2 109.9(5) . . ?
C1J P4 Pt2 112.5(5) . . ?
C6A C1A C2A 118.6(13) . . ?
C6A C1A P1 120.9(11) . . ?
C2A C1A P1 120.5(12) . . ?
C3A C2A C1A 120.8(15) . . ?
C4A C3A C2A 119.0(15) . . ?
C5A C4A C3A 121.0(15) . . ?
C4A C5A C6A 119.7(16) . . ?
C1A C6A C5A 120.9(15) . . ?
C2B C1B C6B 121.7(15) . . ?
C2B C1B P1 120.7(12) . . ?
C6B C1B P1 117.6(13) . . ?
C1B C2B C3B 119.5(16) . . ?
C4B C3B C2B 120.1(18) . . ?
C3B C4B C5B 119.3(16) . . ?
C4B C5B C6B 121.0(17) . . ?
C1B C6B C5B 118.4(17) . . ?
C6C C1C C2C 119.2(15) . . ?
C6C C1C P1 122.0(13) . . ?
C2C C1C P1 118.5(12) . . ?
C3C C2C C1C 120.3(16) . . ?
C2C C3C C4C 118.2(16) . . ?
C5C C4C C3C 122.1(18) . . ?
C4C C5C C6C 119.7(19) . . ?
C1C C6C C5C 120.5(18) . . ?
C2D C1D C6D 118.5(15) . . ?
C2D C1D P2 119.8(12) . . ?
C6D C1D P2 121.6(13) . . ?
C1D C2D C3D 117.8(16) . . ?
C4D C3D C2D 123.0(19) . . ?
C3D C4D C5D 120.2(17) . . ?
C6D C5D C4D 119.6(18) . . ?
C5D C6D C1D 120.8(19) . . ?
C6E C1E C2E 117.8(15) . . ?
C6E C1E P2 126.4(13) . . ?
C2E C1E P2 115.7(11) . . ?
C1E C2E C3E 120.3(16) . . ?
C4E C3E C2E 119.3(19) . . ?
C5E C4E C3E 120.5(18) . . ?
C4E C5E C6E 123(2) . . ?
C1E C6E C5E 118.9(19) . . ?
C2F C1F C6F 119.6(15) . . ?
C2F C1F P2 122.7(13) . . ?
C6F C1F P2 116.8(13) . . ?
C1F C2F C3F 119.5(16) . . ?
C2F C3F C4F 115.5(17) . . ?
C5F C4F C3F 120(2) . . ?
C4F C5F C6F 127(2) . . ?
C5F C6F C1F 116.9(19) . . ?
C2G C1G C6G 119.2(16) . . ?
C2G C1G P3 116.4(12) . . ?
C6G C1G P3 124.3(14) . . ?
C1G C2G C3G 119.9(18) . . ?
C4G C3G C2G 125(2) . . ?
C3G C4G C5G 114(2) . . ?
C6G C5G C4G 121(2) . . ?
C1G C6G C5G 121(2) . . ?
C2H C1H C6H 120.0 . . ?
C2H C1H P3 119.6(7) . . ?
C6H C1H P3 120.0(7) . . ?
C3H C2H C1H 120.0 . . ?
C2H C3H C4H 120.0 . . ?
C5H C4H C3H 120.0 . . ?
C6H C5H C4H 120.0 . . ?
C5H C6H C1H 120.0 . . ?
C2I C1I C6I 122.0(16) . . ?
C2I C1I P3 120.4(13) . . ?
C6I C1I P3 117.3(12) . . ?
C1I C2I C3I 114(2) . . ?
C4I C3I C2I 123(3) . . ?
C5I C4I C3I 121(3) . . ?
C4I C5I C6I 121(2) . . ?
C1I C6I C5I 118.4(16) . . ?
C6J C1J C2J 121.8(13) . . ?
C6J C1J P4 119.0(11) . . ?
C2J C1J P4 119.2(11) . . ?
C3J C2J C1J 118.3(15) . . ?
C2J C3J C4J 120.2(15) . . ?
C5J C4J C3J 120.6(16) . . ?
C4J C5J C6J 120.7(16) . . ?
C1J C6J C5J 118.3(14) . . ?
C6K C1K C2K 118.4(15) . . ?
C6K C1K P4 120.5(12) . . ?
C2K C1K P4 121.1(13) . . ?
C3K C2K C1K 120.2(17) . . ?
C2K C3K C4K 120.6(17) . . ?
C5K C4K C3K 118.2(17) . . ?
C4K C5K C6K 119.6(17) . . ?
C1K C6K C5K 122.9(15) . . ?
C2L C1L C6L 119.6(15) . . ?
C2L C1L P4 122.4(11) . . ?
C6L C1L P4 117.9(13) . . ?
C1L C2L C3L 118.4(16) . . ?
C4L C3L C2L 121.7(18) . . ?
C5L C4L C3L 119.3(17) . . ?
C4L C5L C6L 123.1(18) . . ?
C1L C6L C5L 117.8(17) . . ?
P5 Pt3 P6 99.77(14) . . ?
P5 Pt3 S3 170.86(13) . . ?
P6 Pt3 S3 88.78(12) . . ?
P5 Pt3 V2 121.90(11) . . ?
P6 Pt3 V2 119.85(10) . . ?
S3 Pt3 V2 49.87(10) . . ?
P8 Pt4 P7 99.86(14) . . ?
P8 Pt4 S4 169.77(14) . . ?
P7 Pt4 S4 89.56(13) . . ?
P8 Pt4 S3 92.10(14) . . ?
P7 Pt4 S3 167.85(13) . . ?
S4 Pt4 S3 78.67(12) . . ?
Pt4 S3 Pt3 89.58(12) . . ?
Pt4 S3 V2 83.94(13) . . ?
Pt3 S3 V2 82.63(13) . . ?
Pt4 S4 V2 82.75(13) . . ?
O4 V2 O6 111.9(9) . . ?
O4 V2 O5 102.5(7) . . ?
O6 V2 O5 98.7(7) . . ?
O4 V2 S3 106.1(6) . . ?
O6 V2 S3 140.3(6) . . ?
O5 V2 S3 83.8(4) . . ?
O4 V2 S4 101.3(5) . . ?
O6 V2 S4 87.6(4) . . ?
O5 V2 S4 150.9(5) . . ?
S3 V2 S4 73.75(13) . . ?
O4 V2 Pt3 138.8(5) . . ?
O6 V2 Pt3 94.4(6) . . ?
O5 V2 Pt3 104.2(5) . . ?
S3 V2 Pt3 47.50(9) . . ?
S4 V2 Pt3 46.88(9) . . ?
C5 O5 V2 131.4(13) . . ?
C6 O6 V2 139.5(16) . . ?
C1N P5 C1O 101.4(7) . . ?
C1N P5 C1M 109.6(7) . . ?
C1O P5 C1M 103.7(7) . . ?
C1N P5 Pt3 116.9(5) . . ?
C1O P5 Pt3 114.8(5) . . ?
C1M P5 Pt3 109.4(5) . . ?
C1R P6 C1P 105.3(7) . . ?
C1R P6 C1Q 105.1(6) . . ?
C1P P6 C1Q 103.0(6) . . ?
C1R P6 Pt3 109.1(5) . . ?
C1P P6 Pt3 111.8(5) . . ?
C1Q P6 Pt3 121.2(5) . . ?
C1T P7 C1S 103.5(7) . . ?
C1T P7 C1U 105.8(7) . . ?
C1S P7 C1U 103.3(6) . . ?
C1T P7 Pt4 111.1(5) . . ?
C1S P7 Pt4 121.0(5) . . ?
C1U P7 Pt4 111.0(4) . . ?
C1X P8 C1V 104.1(9) . . ?
C1X P8 C1W 104.5(8) . . ?
C1V P8 C1W 110.8(10) . . ?
C1X P8 Pt4 114.0(6) . . ?
C1V P8 Pt4 112.1(8) . . ?
C1W P8 Pt4 110.8(7) . . ?
C6M C1M C2M 121.7(15) . . ?
C6M C1M P5 116.2(12) . . ?
C2M C1M P5 121.7(13) . . ?
C3M C2M C1M 117.8(17) . . ?
C2M C3M C4M 120.3(17) . . ?
C5M C4M C3M 119.9(17) . . ?
C6M C5M C4M 121.2(19) . . ?
C5M C6M C1M 118.9(16) . . ?
C6N C1N C2N 119.2(14) . . ?
C6N C1N P5 121.2(12) . . ?
C2N C1N P5 119.6(11) . . ?
C3N C2N C1N 119.7(15) . . ?
C4N C3N C2N 118.1(15) . . ?
C5N C4N C3N 120.4(16) . . ?
C6N C5N C4N 119.7(17) . . ?
C1N C6N C5N 122.1(15) . . ?
C6O C1O C2O 120.6(18) . . ?
C6O C1O P5 123.0(13) . . ?
C2O C1O P5 116.5(12) . . ?
C3O C2O C1O 121(2) . . ?
C4O C3O C2O 114(2) . . ?
C3O C4O C5O 128(2) . . ?
C6O C5O C4O 115(2) . . ?
C5O C6O C1O 120.8(18) . . ?
C2P C1P C6P 118.2(13) . . ?
C2P C1P P6 120.8(10) . . ?
C6P C1P P6 120.9(11) . . ?
C1P C2P C3P 121.7(14) . . ?
C2P C3P C4P 117.3(15) . . ?
C5P C4P C3P 121.5(15) . . ?
C4P C5P C6P 121.0(15) . . ?
C5P C6P C1P 120.3(15) . . ?
C6Q C1Q C2Q 117.3(14) . . ?
C6Q C1Q P6 124.3(12) . . ?
C2Q C1Q P6 118.4(11) . . ?
C3Q C2Q C1Q 120.1(16) . . ?
C4Q C3Q C2Q 120.9(18) . . ?
C3Q C4Q C5Q 119.4(17) . . ?
C6Q C5Q C4Q 118.7(17) . . ?
C5Q C6Q C1Q 123.4(16) . . ?
C6R C1R C2R 117.2(13) . . ?
C6R C1R P6 125.3(12) . . ?
C2R C1R P6 117.5(11) . . ?
C3R C2R C1R 120.1(15) . . ?
C4R C3R C2R 120.1(16) . . ?
C5R C4R C3R 120.3(16) . . ?
C6R C5R C4R 119.5(16) . . ?
C5R C6R C1R 122.7(15) . . ?
C6S C1S C2S 116.4(15) . . ?
C6S C1S P7 122.1(13) . . ?
C2S C1S P7 121.5(13) . . ?
C3S C2S C1S 122.8(19) . . ?
C2S C3S C4S 119(2) . . ?
C3S C4S C5S 119.3(19) . . ?
C6S C5S C4S 119(2) . . ?
C5S C6S C1S 122.5(19) . . ?
C6T C1T C2T 117.3(14) . . ?
C6T C1T P7 124.5(12) . . ?
C2T C1T P7 118.1(12) . . ?
C3T C2T C1T 122.4(15) . . ?
C4T C3T C2T 119.6(16) . . ?
C3T C4T C5T 119.5(15) . . ?
C4T C5T C6T 119.5(16) . . ?
C1T C6T C5T 121.6(14) . . ?
C6U C1U C2U 120.0(13) . . ?
C6U C1U P7 119.0(10) . . ?
C2U C1U P7 121.0(10) . . ?
C1U C2U C3U 119.0(14) . . ?
C4U C3U C2U 122.0(16) . . ?
C3U C4U C5U 121.0(16) . . ?
C4U C5U C6U 118.2(15) . . ?
C1U C6U C5U 119.7(14) . . ?
C2V C1V C6V 120.0 . . ?
C2V C1V P8 119.0(15) . . ?
C6V C1V P8 120.8(15) . . ?
C1V C2V C3V 120.0 . . ?
C4V C3V C2V 120.0 . . ?
C3V C4V C5V 120.0 . . ?
C6V C5V C4V 120.0 . . ?
C5V C6V C1V 120.0 . . ?
C2W C1W C6W 120.0 . . ?
C2W C1W P8 116.6(12) . . ?
C6W C1W P8 123.2(12) . . ?
C1W C2W C3W 120.0 . . ?
C4W C3W C2W 120.0 . . ?
C5W C4W C3W 120.0 . . ?
C4W C5W C6W 120.0 . . ?
C5W C6W C1W 120.0 . . ?
C6X C1X C2X 116(2) . . ?
C6X C1X P8 121.9(16) . . ?
C2X C1X P8 121.4(16) . . ?
C1X C2X C3X 123(2) . . ?
C4X C3X C2X 109(2) . . ?
C5X C4X C3X 128(3) . . ?
C4X C5X C6X 123(3) . . ?
C1X C6X C5X 121(3) . . ?
F3 P9 F2 91.1(6) . . ?
F3 P9 F6 90.4(7) . . ?
F2 P9 F6 90.3(6) . . ?
F3 P9 F5 90.7(7) . . ?
F2 P9 F5 91.4(6) . . ?
F6 P9 F5 177.9(7) . . ?
F3 P9 F1 178.7(7) . . ?
F2 P9 F1 90.2(6) . . ?
F6 P9 F1 89.3(7) . . ?
F5 P9 F1 89.5(7) . . ?
F3 P9 F4 89.9(6) . . ?
F2 P9 F4 178.9(7) . . ?
F6 P9 F4 90.3(6) . . ?
F5 P9 F4 87.9(5) . . ?
F1 P9 F4 88.8(6) . . ?
F7 P10 F11 91.6(7) . . ?
F7 P10 F10 90.8(7) . . ?
F11 P10 F10 91.1(8) . . ?
F7 P10 F9 177.8(9) . . ?
F11 P10 F9 90.4(7) . . ?
F10 P10 F9 90.1(7) . . ?
F7 P10 F8 89.8(7) . . ?
F11 P10 F8 90.7(8) . . ?
F10 P10 F8 178.1(10) . . ?
F9 P10 F8 89.2(7) . . ?
F7 P10 F12 91.2(8) . . ?
F11 P10 F12 177.2(10) . . ?
F10 P10 F12 89.4(12) . . ?
F9 P10 F12 86.8(10) . . ?
F8 P10 F12 88.8(8) . . ?

loop_
_geom_bond_atom_site_label_1
_geom_bond_atom_site_label_2
_geom_bond_distance
_geom_bond_site_symmetry_2
_geom_bond_publ_flag
Pt1 P2 2.297(4) . ?
Pt1 P1 2.307(4) . ?
Pt1 S2 2.349(3) . ?
Pt1 S1 2.351(4) . ?
Pt2 P3 2.277(4) . ?
Pt2 P4 2.301(4) . ?
Pt2 S2 2.338(4) . ?
Pt2 S1 2.354(3) . ?
S2 V1 2.476(4) . ?
V1 O1 1.617(13) . ?
V1 O3 1.748(13) . ?
V1 O2 1.813(12) . ?
O2 C2 1.44(2) . ?
O3 C3 1.45(2) . ?
P1 C1A 1.832(14) . ?
P1 C1C 1.848(15) . ?
P1 C1B 1.852(15) . ?
P2 C1D 1.810(14) . ?
P2 C1F 1.812(16) . ?
P2 C1E 1.840(15) . ?
P3 C1G 1.849(16) . ?
P3 C1I 1.860(15) . ?
P3 C1H 1.878(9) . ?
P4 C1K 1.840(15) . ?
P4 C1L 1.857(15) . ?
P4 C1J 1.858(14) . ?
C1A C6A 1.37(2) . ?
C1A C2A 1.40(2) . ?
C2A C3A 1.38(2) . ?
C3A C4A 1.38(2) . ?
C4A C5A 1.37(2) . ?
C5A C6A 1.38(2) . ?
C1B C2B 1.35(2) . ?
C1B C6B 1.36(2) . ?
C2B C3B 1.42(2) . ?
C3B C4B 1.36(2) . ?
C4B C5B 1.37(2) . ?
C5B C6B 1.41(2) . ?
C1C C6C 1.37(2) . ?
C1C C2C 1.42(2) . ?
C2C C3C 1.37(2) . ?
C3C C4C 1.41(3) . ?
C4C C5C 1.34(3) . ?
C5C C6C 1.40(2) . ?
C1D C2D 1.40(2) . ?
C1D C6D 1.42(2) . ?
C2D C3D 1.43(2) . ?
C3D C4D 1.31(3) . ?
C4D C5D 1.41(3) . ?
C5D C6D 1.38(3) . ?
C1E C6E 1.38(2) . ?
C1E C2E 1.39(2) . ?
C2E C3E 1.42(2) . ?
C3E C4E 1.34(3) . ?
C4E C5E 1.31(3) . ?
C5E C6E 1.39(2) . ?
C1F C2F 1.41(2) . ?
C1F C6F 1.44(2) . ?
C2F C3F 1.43(2) . ?
C3F C4F 1.48(3) . ?
C4F C5F 1.26(3) . ?
C5F C6F 1.33(2) . ?
C1G C2G 1.32(2) . ?
C1G C6G 1.36(2) . ?
C2G C3G 1.38(2) . ?
C3G C4G 1.35(3) . ?
C4G C5G 1.41(3) . ?
C5G C6G 1.40(3) . ?
C1H C2H 1.3900 . ?
C1H C6H 1.3900 . ?
C2H C3H 1.3900 . ?
C3H C4H 1.3900 . ?
C4H C5H 1.3900 . ?
C5H C6H 1.3900 . ?
C1I C2I 1.38(2) . ?
C1I C6I 1.39(2) . ?
C2I C3I 1.44(3) . ?
C3I C4I 1.33(3) . ?
C4I C5I 1.31(3) . ?
C5I C6I 1.41(2) . ?
C1J C6J 1.39(2) . ?
C1J C2J 1.39(2) . ?
C2J C3J 1.39(2) . ?
C3J C4J 1.40(2) . ?
C4J C5J 1.36(2) . ?
C5J C6J 1.40(2) . ?
C1K C6K 1.38(2) . ?
C1K C2K 1.40(2) . ?
C2K C3K 1.39(2) . ?
C3K C4K 1.45(3) . ?
C4K C5K 1.38(3) . ?
C5K C6K 1.40(2) . ?
C1L C2L 1.37(2) . ?
C1L C6L 1.39(2) . ?
C2L C3L 1.39(2) . ?
C3L C4L 1.36(3) . ?
C4L C5L 1.28(3) . ?
C5L C6L 1.40(2) . ?
Pt3 P5 2.267(4) . ?
Pt3 P6 2.307(4) . ?
Pt3 S3 2.359(4) . ?
Pt3 V2 3.173(3) . ?
Pt4 P8 2.286(4) . ?
Pt4 P7 2.301(4) . ?
Pt4 S4 2.342(4) . ?
Pt4 S3 2.342(4) . ?
S3 V2 2.447(4) . ?
S4 V2 2.501(5) . ?
V2 O4 1.602(14) . ?
V2 O6 1.726(14) . ?
V2 O5 1.826(13) . ?
O5 C5 1.38(2) . ?
O6 C6 1.42(2) . ?
P5 C1N 1.794(14) . ?
P5 C1O 1.825(18) . ?
P5 C1M 1.855(16) . ?
P6 C1R 1.804(14) . ?
P6 C1P 1.824(14) . ?
P6 C1Q 1.828(13) . ?
P7 C1T 1.804(15) . ?
P7 C1S 1.830(15) . ?
P7 C1U 1.833(14) . ?
P8 C1X 1.811(18) . ?
P8 C1V 1.823(16) . ?
P8 C1W 1.824(14) . ?
C1M C6M 1.39(2) . ?
C1M C2M 1.41(2) . ?
C2M C3M 1.40(2) . ?
C3M C4M 1.40(3) . ?
C4M C5M 1.38(3) . ?
C5M C6M 1.38(2) . ?
C1N C6N 1.36(2) . ?
C1N C2N 1.42(2) . ?
C2N C3N 1.42(2) . ?
C3N C4N 1.41(2) . ?
C4N C5N 1.38(2) . ?
C5N C6N 1.38(2) . ?
C1O C6O 1.417(17) . ?
C1O C2O 1.420(18) . ?
C2O C3O 1.42(2) . ?
C3O C4O 1.40(2) . ?
C4O C5O 1.41(2) . ?
C5O C6O 1.40(2) . ?
C1P C2P 1.392(19) . ?
C1P C6P 1.419(19) . ?
C2P C3P 1.40(2) . ?
C3P C4P 1.41(2) . ?
C4P C5P 1.36(2) . ?
C5P C6P 1.36(2) . ?
C1Q C6Q 1.36(2) . ?
C1Q C2Q 1.42(2) . ?
C2Q C3Q 1.37(2) . ?
C3Q C4Q 1.37(3) . ?
C4Q C5Q 1.41(2) . ?
C5Q C6Q 1.36(2) . ?
C1R C6R 1.38(2) . ?
C1R C2R 1.42(2) . ?
C2R C3R 1.39(2) . ?
C3R C4R 1.38(2) . ?
C4R C5R 1.38(2) . ?
C5R C6R 1.368(19) . ?
C1S C6S 1.38(2) . ?
C1S C2S 1.40(2) . ?
C2S C3S 1.35(2) . ?
C3S C4S 1.39(3) . ?
C4S C5S 1.40(3) . ?
C5S C6S 1.36(2) . ?
C1T C6T 1.37(2) . ?
C1T C2T 1.42(2) . ?
C2T C3T 1.39(2) . ?
C3T C4T 1.39(2) . ?
C4T C5T 1.41(2) . ?
C5T C6T 1.42(2) . ?
C1U C6U 1.386(19) . ?
C1U C2U 1.390(18) . ?
C2U C3U 1.40(2) . ?
C3U C4U 1.31(2) . ?
C4U C5U 1.41(2) . ?
C5U C6U 1.42(2) . ?
C1V C2V 1.3900 . ?
C1V C6V 1.3900 . ?
C2V C3V 1.3900 . ?
C3V C4V 1.3900 . ?
C4V C5V 1.3900 . ?
C5V C6V 1.3900 . ?
C1W C2W 1.3900 . ?
C1W C6W 1.3900 . ?
C2W C3W 1.3900 . ?
C3W C4W 1.3900 . ?
C4W C5W 1.3900 . ?
C5W C6W 1.3900 . ?
C1X C6X 1.36(3) . ?
C1X C2X 1.36(3) . ?
C2X C3X 1.53(3) . ?
C3X C4X 1.39(3) . ?
C4X C5X 1.19(3) . ?
C5X C6X 1.38(3) . ?
P9 F3 1.520(9) . ?
P9 F2 1.531(8) . ?
P9 F6 1.532(9) . ?
P9 F5 1.537(9) . ?
P9 F1 1.549(9) . ?
P9 F4 1.564(8) . ?
P10 F7 1.520(9) . ?
P10 F11 1.520(10) . ?
P10 F10 1.525(10) . ?
P10 F9 1.538(10) . ?
P10 F8 1.538(10) . ?
P10 F12 1.539(10) . ?
